data_4322858
loop_
_publ_author_name
'Paulo Perez-Lourido'
'J. Romero'
'J. Garcia-Vazquez'
'Antonio Sousa'
'Kevin P. Maresca'
'David J. Rose'
'Jon Zubieta'

_publ_section_title
;
 Synthesis and Characterization of Rhenium Phosphinothiolate Complexes.
 Crystal and Molecular Structures of [HNEt3][Re{P(C6H4S)3}2],
 [ReOCl{OP(C6H5)2(C6H4S)}{(P(C6H5)2(C6H4S)}], [Re2O5{P(C6H5)2(C6H4S)}2],
 and [ReOCl{OP(C6H5)2(2-SC6H3-3-SiMe3)}2]
;
_journal_name_full 'Inorganic Chemistry'
_journal_page_first 3331
_journal_page_last 3336
_journal_paper_doi 10.1021/ic9715299
_journal_volume 37
_journal_year 1998
_chemical_formula_sum 'C36 H28 Cl O2 P2 Re S2'
_chemical_formula_weight 840.29
_chemical_name_systematic
; 
 ? 
;
_space_group_IT_number 2
_symmetry_cell_setting triclinic
_symmetry_space_group_name_Hall '-P 1'
_symmetry_space_group_name_H-M 'P -1'
_atom_sites_solution_hydrogens geom
_atom_sites_solution_primary direct
_atom_sites_solution_secondary difmap
_audit_creation_method SHELXL
_cell_angle_alpha 98.177(1)
_cell_angle_beta 104.132(1)
_cell_angle_gamma 109.000(1)
_cell_formula_units_Z 2
_cell_length_a 9.3427(1)
_cell_length_b 11.9075(1)
_cell_length_c 16.8504(1)
_cell_measurement_temperature 150(1)
_cell_volume 1667.80(3)
_computing_structure_refinement 'SHELXL-93 (Sheldrick, 1993)'
_computing_structure_solution 'SHELXS-86 (Sheldrick, 1990)'
_diffrn_ambient_temperature 150(1)
_diffrn_radiation_monochromator graphite
_diffrn_radiation_source 'fine-focus sealed tube'
_diffrn_radiation_type MoK\a
_diffrn_radiation_wavelength 0.71073
_diffrn_reflns_av_R_equivalents 0.0332
_diffrn_reflns_av_sigmaI/netI 0.0411
_diffrn_reflns_limit_h_max 12
_diffrn_reflns_limit_h_min -12
_diffrn_reflns_limit_k_max 11
_diffrn_reflns_limit_k_min -15
_diffrn_reflns_limit_l_max 22
_diffrn_reflns_limit_l_min -21
_diffrn_reflns_number 11087
_diffrn_reflns_theta_max 28.25
_diffrn_reflns_theta_min 1.28
_exptl_absorpt_coefficient_mu 3.976
_exptl_crystal_colour Red
_exptl_crystal_density_diffrn 1.673
_exptl_crystal_description Plate
_exptl_crystal_F_000 828
_exptl_crystal_size_max .23
_exptl_crystal_size_mid .13
_exptl_crystal_size_min .11
_refine_diff_density_max 1.113
_refine_diff_density_min -1.198
_refine_diff_density_rms 0.139
_refine_ls_extinction_method none
_refine_ls_goodness_of_fit_all 1.099
_refine_ls_goodness_of_fit_obs 1.089
_refine_ls_matrix_type full
_refine_ls_number_parameters 397
_refine_ls_number_reflns 7567
_refine_ls_number_restraints 0
_refine_ls_restrained_S_all 1.099
_refine_ls_restrained_S_obs 1.089
_refine_ls_R_factor_all 0.0390
_refine_ls_R_factor_obs 0.0333
_refine_ls_shift/esd_max -2.352
_refine_ls_shift/esd_mean 0.478
_refine_ls_structure_factor_coef Fsqd
_refine_ls_weighting_details 'w=1/[\s^2^(Fo^2^)+(0.0049P)^2^+8.1225P] where P=(Fo^2^+2Fc^2^)/3'
_refine_ls_weighting_scheme calc
_refine_ls_wR_factor_all 0.0747
_refine_ls_wR_factor_obs 0.0711
_reflns_number_observed 7014
_reflns_number_total 7567
_reflns_observed_criterion >2sigma(I)
_cod_data_source_file ic9715299_1.cif
_cod_data_source_block dave152
_cod_depositor_comments
;
The following automatic conversions were performed:

'_refine_ls_weighting_scheme' value 'calc
w=1/[\s^2^(Fo^2^)+(0.0049P)^2^+8.1225P] where P=(Fo^2^+2Fc^2^)/3' was
changed to 'calc'. New tag '_refine_ls_weighting_details' was
created. The value of the new tag was set to
'w=1/[\s^2^(Fo^2^)+(0.0049P)^2^+8.1225P] where P=(Fo^2^+2Fc^2^)/3'.

Automatic conversion script
Id: cif_fix_values 3143 2015-03-26 13:38:13Z robertas 
;
_cod_original_cell_volume 1667.79(2)
_cod_original_formula_sum 'C36 H28 O2 P2 S2 Cl Re'
_cod_database_code 4322858

loop_
_symmetry_equiv_pos_as_xyz
'x, y, z'
'-x, -y, -z'

loop_
_atom_site_aniso_label
_atom_site_aniso_U_11
_atom_site_aniso_U_22
_atom_site_aniso_U_33
_atom_site_aniso_U_23
_atom_site_aniso_U_13
_atom_site_aniso_U_12
Re1 0.01805(8) 0.01190(8) 0.01703(8) 0.00360(6) 0.00778(6) 0.00670(6)
Cl1 0.0209(5) 0.0226(5) 0.0199(5) 0.0053(4) 0.0023(4) 0.0066(4)
S1 0.0223(5) 0.0265(6) 0.0181(5) -0.0035(4) 0.0089(4) 0.0026(4)
S2 0.0236(5) 0.0221(5) 0.0198(5) 0.0041(4) 0.0112(4) 0.0095(4)
P1 0.0193(5) 0.0141(5) 0.0162(5) 0.0045(4) 0.0073(4) 0.0070(4)
P2 0.0159(5) 0.0155(5) 0.0169(5) 0.0071(4) 0.0068(4) 0.0070(4)
O1 0.034(2) 0.018(2) 0.034(2) 0.0097(14) 0.017(2) 0.0136(14)
O2 0.0187(14) 0.0155(14) 0.0200(14) 0.0064(12) 0.0104(12) 0.0078(11)
C1 0.023(2) 0.016(2) 0.022(2) 0.006(2) 0.013(2) 0.009(2)
C2 0.027(2) 0.021(2) 0.029(2) 0.011(2) 0.010(2) 0.011(2)
C3 0.043(3) 0.036(3) 0.024(2) 0.014(2) 0.011(2) 0.023(2)
C4 0.048(3) 0.033(3) 0.035(3) 0.019(2) 0.027(2) 0.023(2)
C5 0.046(3) 0.025(3) 0.048(3) 0.019(2) 0.029(3) 0.010(2)
C6 0.033(3) 0.023(2) 0.040(3) 0.014(2) 0.016(2) 0.009(2)
C7 0.021(2) 0.015(2) 0.019(2) 0.006(2) 0.011(2) 0.008(2)
C8 0.025(2) 0.022(2) 0.016(2) 0.003(2) 0.006(2) 0.012(2)
C9 0.028(2) 0.030(2) 0.024(2) 0.008(2) 0.011(2) 0.019(2)
C10 0.030(2) 0.021(2) 0.025(2) 0.003(2) 0.015(2) 0.012(2)
C11 0.026(2) 0.023(2) 0.019(2) 0.001(2) 0.006(2) 0.009(2)
C12 0.021(2) 0.022(2) 0.022(2) 0.004(2) 0.008(2) 0.011(2)
C13 0.019(2) 0.020(2) 0.022(2) 0.003(2) 0.005(2) 0.008(2)
C14 0.021(2) 0.028(2) 0.027(2) 0.005(2) 0.009(2) 0.010(2)
C15 0.021(2) 0.039(3) 0.040(3) 0.004(2) 0.014(2) 0.005(2)
C16 0.023(3) 0.049(3) 0.032(3) -0.001(2) -0.001(2) 0.007(2)
C17 0.028(3) 0.048(3) 0.020(2) 0.000(2) 0.004(2) 0.009(2)
C18 0.022(2) 0.018(2) 0.024(2) 0.001(2) 0.010(2) 0.003(2)
C19 0.014(2) 0.017(2) 0.025(2) 0.006(2) 0.007(2) 0.005(2)
C20 0.022(2) 0.017(2) 0.025(2) 0.007(2) 0.010(2) 0.008(2)
C21 0.031(3) 0.023(2) 0.026(2) 0.004(2) 0.010(2) 0.011(2)
C22 0.029(3) 0.016(2) 0.045(3) 0.002(2) 0.012(2) 0.009(2)
C23 0.029(3) 0.018(2) 0.042(3) 0.014(2) 0.007(2) 0.010(2)
C24 0.029(2) 0.020(2) 0.027(2) 0.011(2) 0.008(2) 0.011(2)
C25 0.021(2) 0.020(2) 0.019(2) 0.006(2) 0.004(2) 0.008(2)
C26 0.016(2) 0.033(3) 0.026(2) 0.009(2) 0.003(2) 0.006(2)
C27 0.023(3) 0.044(3) 0.035(3) 0.010(2) 0.000(2) 0.006(2)
C28 0.040(3) 0.057(4) 0.025(3) 0.015(3) -0.002(2) 0.010(3)
C29 0.036(3) 0.074(5) 0.024(3) 0.021(3) 0.004(2) 0.005(3)
C30 0.022(3) 0.055(4) 0.024(2) 0.017(2) 0.004(2) 0.002(2)
C31 0.017(2) 0.021(2) 0.016(2) 0.008(2) 0.006(2) 0.007(2)
C32 0.021(2) 0.026(2) 0.022(2) 0.009(2) 0.006(2) 0.008(2)
C33 0.014(2) 0.033(3) 0.027(2) 0.012(2) 0.002(2) 0.000(2)
C34 0.018(2) 0.042(3) 0.028(2) 0.017(2) 0.008(2) 0.012(2)
C35 0.020(2) 0.035(3) 0.027(2) 0.015(2) 0.009(2) 0.015(2)
C36 0.018(2) 0.029(2) 0.014(2) 0.009(2) 0.006(2) 0.010(2)

loop_
_atom_site_label
_atom_site_type_symbol
_atom_site_fract_x
_atom_site_fract_y
_atom_site_fract_z
_atom_site_U_iso_or_equiv
_atom_site_thermal_displace_type
_atom_site_occupancy
_atom_site_calc_flag
_atom_site_refinement_flags
_atom_site_disorder_group
Re1 Re 0.65262(2) 0.87048(2) 0.751313(11) 0.01492(5) Uani 1 d . .
Cl1 Cl 0.42892(13) 0.72198(10) 0.63188(7) 0.0223(2) Uani 1 d . .
S1 S 0.86764(14) 0.97217(11) 0.87069(7) 0.0245(2) Uani 1 d . .
S2 S 0.52399(13) 0.81614(10) 0.85357(7) 0.0208(2) Uani 1 d . .
P1 P 0.85301(13) 0.89295(10) 0.67890(7) 0.0159(2) Uani 1 d . .
P2 P 0.63367(13) 0.60325(10) 0.79538(7) 0.0152(2) Uani 1 d . .
O1 O 0.6019(4) 0.9836(3) 0.7190(2) 0.0262(7) Uani 1 d . .
O2 O 0.7044(3) 0.7047(3) 0.7543(2) 0.0166(6) Uani 1 d . .
C1 C 0.8420(5) 0.9919(4) 0.6056(3) 0.0189(8) Uani 1 d . .
C2 C 0.6985(6) 0.9623(4) 0.5418(3) 0.0242(9) Uani 1 d . .
H2A H 0.6094(6) 0.8956(4) 0.5388(3) 0.029 Uiso 1 calc R .
C3 C 0.6890(7) 1.0324(5) 0.4830(3) 0.0314(11) Uani 1 d . .
H3A H 0.5946(7) 1.0104(5) 0.4394(3) 0.038 Uiso 1 calc R .
C4 C 0.8189(7) 1.1346(5) 0.4889(3) 0.0326(11) Uani 1 d . .
H4A H 0.8115(7) 1.1821(5) 0.4500(3) 0.039 Uiso 1 calc R .
C5 C 0.9593(7) 1.1657(5) 0.5526(4) 0.0363(12) Uani 1 d . .
H5A H 1.0465(7) 1.2348(5) 0.5567(4) 0.044 Uiso 1 calc R .
C6 C 0.9721(7) 1.0949(4) 0.6110(4) 0.0306(11) Uani 1 d . .
H6A H 1.0677(7) 1.1165(4) 0.6536(4) 0.037 Uiso 1 calc R .
C7 C 0.8528(5) 0.7538(4) 0.6177(3) 0.0166(8) Uani 1 d . .
C8 C 0.9703(5) 0.7082(4) 0.6461(3) 0.0204(9) Uani 1 d . .
H8A H 1.0505(5) 0.7489(4) 0.6970(3) 0.025 Uiso 1 calc R .
C9 C 0.9682(6) 0.6020(4) 0.5985(3) 0.0247(10) Uani 1 d . .
H9A H 1.0481(6) 0.5726(4) 0.6172(3) 0.030 Uiso 1 calc R .
C10 C 0.8473(6) 0.5397(4) 0.5232(3) 0.0235(9) Uani 1 d . .
H10A H 0.8464(6) 0.4688(4) 0.4914(3) 0.028 Uiso 1 calc R .
C11 C 0.7271(6) 0.5833(4) 0.4953(3) 0.0232(9) Uani 1 d . .
H11A H 0.6456(6) 0.5412(4) 0.4450(3) 0.028 Uiso 1 calc R .
C12 C 0.7291(5) 0.6894(4) 0.5425(3) 0.0211(9) Uani 1 d . .
H12A H 0.6483(5) 0.7180(4) 0.5242(3) 0.025 Uiso 1 calc R .
C13 C 1.0456(5) 0.9667(4) 0.7598(3) 0.0205(9) Uani 1 d . .
C14 C 1.1908(5) 0.9893(4) 0.7426(3) 0.0253(10) Uani 1 d . .
H14A H 1.1912(5) 0.9661(4) 0.6876(3) 0.030 Uiso 1 calc R .
C15 C 1.3336(6) 1.0460(5) 0.8075(3) 0.0345(12) Uani 1 d . .
H15A H 1.4298(6) 1.0611(5) 0.7961(3) 0.041 Uiso 1 calc R .
C16 C 1.3319(6) 1.0803(6) 0.8903(4) 0.0392(13) Uani 1 d . .
H16A H 1.4273(6) 1.1176(6) 0.9341(4) 0.047 Uiso 1 calc R .
C17 C 1.1895(6) 1.0592(5) 0.9070(3) 0.0348(12) Uani 1 d . .
H17A H 1.1896(6) 1.0837(5) 0.9620(3) 0.042 Uiso 1 calc R .
C18 C 1.0451(5) 1.0014(4) 0.8424(3) 0.0222(9) Uani 1 d . .
C19 C 0.6530(5) 0.4661(4) 0.7483(3) 0.0188(8) Uani 1 d . .
C20 C 0.6492(5) 0.4454(4) 0.6644(3) 0.0205(9) Uani 1 d . .
H20A H 0.6377(5) 0.5025(4) 0.6335(3) 0.025 Uiso 1 calc R .
C21 C 0.6627(6) 0.3387(4) 0.6264(3) 0.0268(10) Uani 1 d . .
H21A H 0.6602(6) 0.3249(4) 0.5702(3) 0.032 Uiso 1 calc R .
C22 C 0.6798(6) 0.2532(4) 0.6720(4) 0.0302(11) Uani 1 d . .
H22A H 0.6880(6) 0.1821(4) 0.6463(4) 0.036 Uiso 1 calc R .
C23 C 0.6849(6) 0.2735(4) 0.7559(3) 0.0290(11) Uani 1 d . .
H23A H 0.6977(6) 0.2165(4) 0.7866(3) 0.035 Uiso 1 calc R .
C24 C 0.6705(6) 0.3800(4) 0.7945(3) 0.0244(10) Uani 1 d . .
H24A H 0.6727(6) 0.3934(4) 0.8505(3) 0.029 Uiso 1 calc R .
C25 C 0.7442(5) 0.6389(4) 0.9053(3) 0.0202(9) Uani 1 d . .
C26 C 0.9092(5) 0.6971(5) 0.9283(3) 0.0265(10) Uani 1 d . .
H26A H 0.9576(5) 0.7230(5) 0.8885(3) 0.032 Uiso 1 calc R .
C27 C 1.0005(7) 0.7162(5) 1.0107(3) 0.0372(12) Uani 1 d . .
H27A H 1.1107(7) 0.7544(5) 1.0261(3) 0.045 Uiso 1 calc R .
C28 C 0.9295(7) 0.6792(6) 1.0700(4) 0.0444(15) Uani 1 d . .
H28A H 0.9918(7) 0.6922(6) 1.1252(4) 0.053 Uiso 1 calc R .
C29 C 0.7669(7) 0.6231(7) 1.0480(4) 0.048(2) Uani 1 d . .
H29A H 0.7192(7) 0.5989(7) 1.0884(4) 0.058 Uiso 1 calc R .
C30 C 0.6734(6) 0.6024(6) 0.9652(3) 0.0368(13) Uani 1 d . .
H30A H 0.5633(6) 0.5641(6) 0.9503(3) 0.044 Uiso 1 calc R .
C31 C 0.4270(5) 0.5683(4) 0.7852(3) 0.0174(8) Uani 1 d . .
C32 C 0.3122(5) 0.4492(4) 0.7510(3) 0.0229(9) Uani 1 d . .
H32A H 0.3412(5) 0.3859(4) 0.7305(3) 0.028 Uiso 1 calc R .
C33 C 0.1551(5) 0.4263(5) 0.7479(3) 0.0272(10) Uani 1 d . .
H33A H 0.0789(5) 0.3475(5) 0.7247(3) 0.033 Uiso 1 calc R .
C34 C 0.1109(6) 0.5195(5) 0.7789(3) 0.0282(10) Uani 1 d . .
H34A H 0.0059(6) 0.5024(5) 0.7780(3) 0.034 Uiso 1 calc R .
C35 C 0.2230(5) 0.6390(5) 0.8115(3) 0.0249(10) Uani 1 d . .
H35A H 0.1927(5) 0.7014(5) 0.8321(3) 0.030 Uiso 1 calc R .
C36 C 0.3813(5) 0.6647(4) 0.8130(3) 0.0197(9) Uani 1 d . .

loop_
_atom_type_symbol
_atom_type_description
_atom_type_scat_dispersion_real
_atom_type_scat_dispersion_imag
_atom_type_scat_source
C C 0.0033 0.0016 'International Tables Vol C Tables 4.2.6.8 and 6.1.1.4'
H H 0.0000 0.0000 'International Tables Vol C Tables 4.2.6.8 and 6.1.1.4'
O O 0.0106 0.0060 'International Tables Vol C Tables 4.2.6.8 and 6.1.1.4'
P P 0.1023 0.0942 'International Tables Vol C Tables 4.2.6.8 and 6.1.1.4'
S S 0.1246 0.1234 'International Tables Vol C Tables 4.2.6.8 and 6.1.1.4'
Cl Cl 0.1484 0.1585 'International Tables Vol C Tables 4.2.6.8 and 6.1.1.4'
Re Re -1.0185 7.2310 'International Tables Vol C Tables 4.2.6.8 and 6.1.1.4'

loop_
_geom_angle_atom_site_label_1
_geom_angle_atom_site_label_2
_geom_angle_atom_site_label_3
_geom_angle
_geom_angle_site_symmetry_1
_geom_angle_site_symmetry_3
_geom_angle_publ_flag
O1 Re1 O2 163.46(14) . . ?
O1 Re1 S1 103.48(13) . . ?
O2 Re1 S1 89.12(9) . . ?
O1 Re1 S2 106.75(11) . . ?
O2 Re1 S2 85.44(8) . . ?
S1 Re1 S2 81.61(4) . . ?
O1 Re1 P1 93.91(11) . . ?
O2 Re1 P1 76.40(8) . . ?
S1 Re1 P1 84.58(4) . . ?
S2 Re1 P1 157.31(4) . . ?
O1 Re1 Cl1 88.80(12) . . ?
O2 Re1 Cl1 79.03(8) . . ?
S1 Re1 Cl1 167.68(4) . . ?
S2 Re1 Cl1 93.98(4) . . ?
P1 Re1 Cl1 95.76(4) . . ?
C18 S1 Re1 108.7(2) . . ?
C36 S2 Re1 108.61(14) . . ?
C13 P1 C7 107.4(2) . . ?
C13 P1 C1 107.4(2) . . ?
C7 P1 C1 105.3(2) . . ?
C13 P1 Re1 106.53(15) . . ?
C7 P1 Re1 117.37(14) . . ?
C1 P1 Re1 112.47(14) . . ?
O2 P2 C31 114.2(2) . . ?
O2 P2 C19 109.0(2) . . ?
C31 P2 C19 107.8(2) . . ?
O2 P2 C25 111.1(2) . . ?
C31 P2 C25 108.9(2) . . ?
C19 P2 C25 105.4(2) . . ?
P2 O2 Re1 126.9(2) . . ?
C6 C1 C2 119.0(4) . . ?
C6 C1 P1 122.1(4) . . ?
C2 C1 P1 119.0(3) . . ?
C3 C2 C1 120.1(5) . . ?
C4 C3 C2 120.4(5) . . ?
C3 C4 C5 119.7(5) . . ?
C4 C5 C6 120.7(5) . . ?
C1 C6 C5 120.0(5) . . ?
C8 C7 C12 119.5(4) . . ?
C8 C7 P1 121.1(3) . . ?
C12 C7 P1 119.4(3) . . ?
C7 C8 C9 120.2(4) . . ?
C10 C9 C8 120.2(4) . . ?
C9 C10 C11 120.0(4) . . ?
C12 C11 C10 120.0(4) . . ?
C11 C12 C7 120.1(4) . . ?
C18 C13 C14 119.9(4) . . ?
C18 C13 P1 116.9(3) . . ?
C14 C13 P1 123.2(4) . . ?
C15 C14 C13 120.1(5) . . ?
C14 C15 C16 119.5(5) . . ?
C17 C16 C15 120.3(5) . . ?
C16 C17 C18 120.7(5) . . ?
C13 C18 C17 119.4(4) . . ?
C13 C18 S1 123.1(4) . . ?
C17 C18 S1 117.4(4) . . ?
C20 C19 C24 119.8(4) . . ?
C20 C19 P2 119.1(3) . . ?
C24 C19 P2 121.1(4) . . ?
C19 C20 C21 119.9(4) . . ?
C22 C21 C20 120.3(5) . . ?
C21 C22 C23 120.2(5) . . ?
C22 C23 C24 120.0(4) . . ?
C23 C24 C19 119.8(5) . . ?
C30 C25 C26 119.7(4) . . ?
C30 C25 P2 122.6(4) . . ?
C26 C25 P2 117.5(3) . . ?
C27 C26 C25 119.6(5) . . ?
C28 C27 C26 120.4(5) . . ?
C29 C28 C27 120.3(5) . . ?
C28 C29 C30 120.0(5) . . ?
C25 C30 C29 120.0(5) . . ?
C36 C31 C32 119.9(4) . . ?
C36 C31 P2 118.0(3) . . ?
C32 C31 P2 122.1(3) . . ?
C33 C32 C31 119.7(5) . . ?
C34 C33 C32 120.7(5) . . ?
C33 C34 C35 120.3(4) . . ?
C34 C35 C36 119.8(5) . . ?
C35 C36 C31 119.4(4) . . ?
C35 C36 S2 120.2(4) . . ?
C31 C36 S2 120.4(3) . . ?

loop_
_geom_bond_atom_site_label_1
_geom_bond_atom_site_label_2
_geom_bond_distance
_geom_bond_site_symmetry_2
_geom_bond_publ_flag
Re1 O1 1.683(3) . ?
Re1 O2 2.184(3) . ?
Re1 S1 2.3018(12) . ?
Re1 S2 2.3777(11) . ?
Re1 P1 2.4388(11) . ?
Re1 Cl1 2.4642(11) . ?
S1 C18 1.777(5) . ?
S2 C36 1.771(5) . ?
P1 C13 1.817(5) . ?
P1 C7 1.822(4) . ?
P1 C1 1.832(4) . ?
P2 O2 1.522(3) . ?
P2 C31 1.796(4) . ?
P2 C19 1.795(5) . ?
P2 C25 1.798(4) . ?
C1 C6 1.391(6) . ?
C1 C2 1.399(6) . ?
C2 C3 1.387(6) . ?
C3 C4 1.382(8) . ?
C4 C5 1.375(8) . ?
C5 C6 1.391(7) . ?
C7 C8 1.390(6) . ?
C7 C12 1.401(6) . ?
C8 C9 1.389(6) . ?
C9 C10 1.386(7) . ?
C10 C11 1.394(7) . ?
C11 C12 1.386(6) . ?
C13 C18 1.395(6) . ?
C13 C14 1.405(6) . ?
C14 C15 1.386(7) . ?
C15 C16 1.403(8) . ?
C16 C17 1.378(8) . ?
C17 C18 1.395(7) . ?
C19 C20 1.390(6) . ?
C19 C24 1.399(6) . ?
C20 C21 1.398(6) . ?
C21 C22 1.385(7) . ?
C22 C23 1.387(8) . ?
C23 C24 1.402(7) . ?
C25 C30 1.382(7) . ?
C25 C26 1.394(6) . ?
C26 C27 1.382(7) . ?
C27 C28 1.377(8) . ?
C28 C29 1.373(8) . ?
C29 C30 1.392(7) . ?
C31 C36 1.408(6) . ?
C31 C32 1.403(6) . ?
C32 C33 1.388(6) . ?
C33 C34 1.384(7) . ?
C34 C35 1.396(7) . ?
C35 C36 1.402(6) . ?
